data_7112498
loop_
_publ_author_name
'Cojocaru, O. Andreea'
'Bica, Katharina'
'Gurau, Gabriela'
'Narita, Asako'
'McCrary, Parker D.'
'Shamshina, Julia L.'
'Barber, Patrick S.'
'Rogers, Robin D.'

_publ_section_title
;
 Prodrug ionic liquids: functionalizing neutral active pharmaceutical
 ingredients to take advantage of the ionic liquid form
;
_journal_issue 3
_journal_name_full MedChemComm
_journal_page_first 559
_journal_paper_doi 10.1039/c3md20359j
_journal_volume 4
_journal_year 2013
_chemical_formula_sum 'C15 H21 Cl N2 O3'
_chemical_formula_weight 312.79
_chemical_name_systematic
;
?
;
_space_group_IT_number 14
_symmetry_cell_setting monoclinic
_symmetry_space_group_name_Hall '-P 2yn'
_symmetry_space_group_name_H-M 'P 1 21/n 1'
_atom_sites_solution_hydrogens geom
_atom_sites_solution_primary direct
_atom_sites_solution_secondary difmap
_audit_creation_method SHELXL-97
_cell_angle_alpha 90.00
_cell_angle_beta 90.881(2)
_cell_angle_gamma 90.00
_cell_formula_units_Z 4
_cell_length_a 5.4814(2)
_cell_length_b 15.0113(6)
_cell_length_c 18.9143(7)
_cell_measurement_reflns_used 4419
_cell_measurement_temperature 173(2)
_cell_measurement_theta_max 23.29
_cell_measurement_theta_min 2.55
_cell_volume 1556.14(10)
_computing_cell_refinement 'Bruker SAINT'
_computing_data_collection 'Bruker APEX2'
_computing_data_reduction 'Bruker SAINT'
_computing_molecular_graphics 'Bruker SHELXTL'
_computing_publication_material 'Bruker SHELXTL'
_computing_structure_refinement 'SHELXL-97 (Sheldrick, 2008)'
_computing_structure_solution 'SHELXS-97 (Sheldrick, 2008)'
_diffrn_ambient_temperature 173(2)
_diffrn_measured_fraction_theta_full 0.998
_diffrn_measured_fraction_theta_max 0.998
_diffrn_measurement_device_type 'Bruker APEX-II CCD'
_diffrn_measurement_method '\f and \w scans'
_diffrn_radiation_monochromator graphite
_diffrn_radiation_source 'fine-focus sealed tube'
_diffrn_radiation_type MoK\a
_diffrn_radiation_wavelength 0.71073
_diffrn_reflns_av_R_equivalents 0.0266
_diffrn_reflns_av_sigmaI/netI 0.0249
_diffrn_reflns_limit_h_max 6
_diffrn_reflns_limit_h_min -6
_diffrn_reflns_limit_k_max 16
_diffrn_reflns_limit_k_min -15
_diffrn_reflns_limit_l_max 17
_diffrn_reflns_limit_l_min -21
_diffrn_reflns_number 11368
_diffrn_reflns_theta_full 23.35
_diffrn_reflns_theta_max 23.35
_diffrn_reflns_theta_min 1.73
_exptl_absorpt_coefficient_mu 0.257
_exptl_absorpt_correction_T_max 0.7449
_exptl_absorpt_correction_T_min 0.6726
_exptl_absorpt_correction_type multi-scan
_exptl_absorpt_process_details 'Bruker AXScale'
_exptl_crystal_colour brown
_exptl_crystal_density_diffrn 1.335
_exptl_crystal_density_method 'not measured'
_exptl_crystal_description Flake
_exptl_crystal_F_000 664
_exptl_crystal_size_max 0.23
_exptl_crystal_size_mid 0.20
_exptl_crystal_size_min 0.02
_refine_diff_density_max 0.172
_refine_diff_density_min -0.174
_refine_diff_density_rms 0.040
_refine_ls_extinction_method none
_refine_ls_goodness_of_fit_ref 1.018
_refine_ls_hydrogen_treatment constr
_refine_ls_matrix_type full
_refine_ls_number_parameters 192
_refine_ls_number_reflns 2250
_refine_ls_number_restraints 0
_refine_ls_restrained_S_all 1.018
_refine_ls_R_factor_all 0.0417
_refine_ls_R_factor_gt 0.0306
_refine_ls_shift/su_max 0.001
_refine_ls_shift/su_mean 0.000
_refine_ls_structure_factor_coef Fsqd
_refine_ls_weighting_details 'calc w=1/[\s^2^(Fo^2^)+(0.0323P)^2^+0.8623P] where P=(Fo^2^+2Fc^2^)/3'
_refine_ls_weighting_scheme calc
_refine_ls_wR_factor_gt 0.0695
_refine_ls_wR_factor_ref 0.0749
_reflns_number_gt 1885
_reflns_number_total 2250
_reflns_threshold_expression >2sigma(I)
_cod_data_source_file c3md20359j.txt
_cod_data_source_block 1_OAC_RDR_[3]
_cod_depositor_comments
;
The following automatic conversions were performed:

'_symmetry_cell_setting' value 'Monoclinic' changed to 'monoclinic'
according to
/usr/data/users/saulius/automatic-downloads/retrospective/RSC/lib/dictionaries/cif_core.dic
dictionary named 'cif_core.dic' version 2.4.2 from 2011-04-26.

Automatic conversion script
Id: cif_fix_values 2281 2013-09-26 08:29:07Z andrius 
;
_cod_original_sg_symbol_H-M P2(1)/n
_cod_database_code 7112498

loop_
_symmetry_equiv_pos_as_xyz
'x, y, z'
'-x+1/2, y+1/2, -z+1/2'
'-x, -y, -z'
'x-1/2, -y-1/2, z-1/2'

loop_
_atom_site_label
_atom_site_type_symbol
_atom_site_fract_x
_atom_site_fract_y
_atom_site_fract_z
_atom_site_U_iso_or_equiv
_atom_site_adp_type
_atom_site_occupancy
_atom_site_symmetry_multiplicity
_atom_site_calc_flag
_atom_site_refinement_flags
Cl Cl -0.40285(9) -0.58194(3) 0.89424(3) 0.02744(16) Uani 1 1 d .
C1 C -0.3225(3) -0.24408(12) 0.48574(10) 0.0220(4) Uani 1 1 d .
H1A H -0.2314 -0.2136 0.5243 0.026 Uiso 1 1 calc R
H1B H -0.2021 -0.2750 0.4560 0.026 Uiso 1 1 calc R
C2 C -0.4891(4) -0.31251(12) 0.51767(10) 0.0223(5) Uani 1 1 d .
C3 C -0.4429(3) -0.43712(12) 0.59681(10) 0.0212(4) Uani 1 1 d .
C4 C -0.3038(3) -0.45392(12) 0.65668(10) 0.0232(5) Uani 1 1 d .
H4A H -0.1561 -0.4222 0.6649 0.028 Uiso 1 1 calc R
C5 C -0.3801(3) -0.51706(12) 0.70464(10) 0.0243(5) Uani 1 1 d .
H5A H -0.2836 -0.5292 0.7457 0.029 Uiso 1 1 calc R
C6 C -0.5974(3) -0.56284(11) 0.69319(10) 0.0200(4) Uani 1 1 d .
C7 C -0.7326(4) -0.54687(12) 0.63157(10) 0.0240(5) Uani 1 1 d .
H7A H -0.8786 -0.5794 0.6227 0.029 Uiso 1 1 calc R
C8 C -0.6556(4) -0.48373(12) 0.58295(10) 0.0250(5) Uani 1 1 d .
H8A H -0.7477 -0.4728 0.5409 0.030 Uiso 1 1 calc R
C9 C -0.8390(4) -0.68795(13) 0.74201(11) 0.0249(5) Uani 1 1 d .
C10 C -0.8936(4) -0.73363(14) 0.81075(11) 0.0370(6) Uani 1 1 d .
H10A H -0.9153 -0.7976 0.8024 0.056 Uiso 1 1 calc R
H10B H -1.0434 -0.7088 0.8304 0.056 Uiso 1 1 calc R
H10C H -0.7577 -0.7243 0.8442 0.056 Uiso 1 1 calc R
C11 C -0.5912(4) -0.21553(13) 0.38002(10) 0.0235(5) Uani 1 1 d .
H11A H -0.7557 -0.2349 0.3945 0.028 Uiso 1 1 calc R
H11B H -0.5030 -0.2675 0.3608 0.028 Uiso 1 1 calc R
C12 C -0.6088(4) -0.14128(14) 0.32545(11) 0.0315(5) Uani 1 1 d .
H12A H -0.7681 -0.1105 0.3284 0.038 Uiso 1 1 calc R
H12B H -0.5919 -0.1656 0.2771 0.038 Uiso 1 1 calc R
C13 C -0.3991(4) -0.07643(13) 0.34274(11) 0.0296(5) Uani 1 1 d .
H13A H -0.2892 -0.0706 0.3019 0.036 Uiso 1 1 calc R
H13B H -0.4637 -0.0168 0.3547 0.036 Uiso 1 1 calc R
C14 C -0.2637(3) -0.11682(12) 0.40597(10) 0.0243(5) Uani 1 1 d .
H14A H -0.1228 -0.1527 0.3904 0.029 Uiso 1 1 calc R
H14B H -0.2043 -0.0697 0.4385 0.029 Uiso 1 1 calc R
C15 C -0.6154(3) -0.11837(12) 0.48633(10) 0.0245(5) Uani 1 1 d .
H15C H -0.5172 -0.0879 0.5227 0.037 Uiso 1 1 calc R
H15B H -0.7375 -0.1560 0.5090 0.037 Uiso 1 1 calc R
H15A H -0.6977 -0.0741 0.4563 0.037 Uiso 1 1 calc R
N1 N -0.4520(3) -0.17545(9) 0.44175(8) 0.0190(4) Uani 1 1 d .
N2 N -0.6719(3) -0.62182(10) 0.74691(9) 0.0239(4) Uani 1 1 d .
H19 H -0.6011 -0.6147 0.7886 0.028(6) Uiso 1 1 calc R
O1 O -0.3449(2) -0.37197(8) 0.55168(7) 0.0252(3) Uani 1 1 d .
O2 O -0.7070(2) -0.31411(9) 0.51507(8) 0.0334(4) Uani 1 1 d .
O3 O -0.9396(3) -0.70947(9) 0.68592(8) 0.0322(4) Uani 1 1 d .

loop_
_atom_site_aniso_label
_atom_site_aniso_U_11
_atom_site_aniso_U_22
_atom_site_aniso_U_33
_atom_site_aniso_U_23
_atom_site_aniso_U_13
_atom_site_aniso_U_12
Cl 0.0305(3) 0.0291(3) 0.0226(3) 0.0023(2) -0.0043(2) -0.0019(2)
C1 0.0200(10) 0.0216(10) 0.0242(11) 0.0013(8) -0.0022(8) 0.0016(8)
C2 0.0285(12) 0.0202(10) 0.0182(11) -0.0007(8) 0.0000(9) 0.0022(9)
C3 0.0265(11) 0.0188(10) 0.0184(11) 0.0018(8) 0.0027(9) 0.0017(8)
C4 0.0235(11) 0.0202(10) 0.0259(12) -0.0018(9) 0.0000(9) -0.0018(8)
C5 0.0290(11) 0.0237(11) 0.0201(11) 0.0011(9) -0.0030(9) 0.0004(9)
C6 0.0262(11) 0.0161(9) 0.0178(11) -0.0026(8) 0.0020(8) -0.0001(8)
C7 0.0269(11) 0.0207(10) 0.0244(12) -0.0016(9) -0.0002(9) -0.0026(8)
C8 0.0303(11) 0.0243(11) 0.0203(11) 0.0015(9) -0.0049(9) 0.0002(9)
C9 0.0272(11) 0.0217(10) 0.0258(13) -0.0020(9) 0.0028(10) -0.0003(9)
C10 0.0463(14) 0.0371(13) 0.0278(13) 0.0042(10) 0.0029(11) -0.0132(11)
C11 0.0254(11) 0.0244(10) 0.0207(11) -0.0025(9) -0.0037(9) -0.0019(8)
C12 0.0357(12) 0.0351(12) 0.0235(12) 0.0061(10) -0.0040(10) -0.0035(10)
C13 0.0289(11) 0.0295(11) 0.0306(12) 0.0086(10) 0.0033(9) -0.0020(9)
C14 0.0208(10) 0.0206(10) 0.0315(12) 0.0058(9) 0.0022(9) -0.0039(8)
C15 0.0268(11) 0.0234(10) 0.0234(11) -0.0033(9) 0.0008(9) 0.0041(8)
N1 0.0196(8) 0.0180(8) 0.0194(9) 0.0011(7) 0.0002(7) -0.0008(6)
N2 0.0330(10) 0.0234(9) 0.0152(9) 0.0002(7) -0.0029(8) -0.0065(7)
O1 0.0265(7) 0.0229(7) 0.0264(8) 0.0090(6) 0.0001(6) -0.0003(6)
O2 0.0245(9) 0.0317(8) 0.0439(10) 0.0131(7) 0.0018(7) -0.0006(6)
O3 0.0374(8) 0.0315(8) 0.0276(9) -0.0011(7) -0.0046(7) -0.0112(7)

loop_
_atom_type_symbol
_atom_type_description
_atom_type_scat_dispersion_real
_atom_type_scat_dispersion_imag
_atom_type_scat_source
C C 0.0033 0.0016 'International Tables Vol C Tables 4.2.6.8 and 6.1.1.4'
H H 0.0000 0.0000 'International Tables Vol C Tables 4.2.6.8 and 6.1.1.4'
N N 0.0061 0.0033 'International Tables Vol C Tables 4.2.6.8 and 6.1.1.4'
O O 0.0106 0.0060 'International Tables Vol C Tables 4.2.6.8 and 6.1.1.4'
Cl Cl 0.1484 0.1585 'International Tables Vol C Tables 4.2.6.8 and 6.1.1.4'

loop_
_geom_angle_atom_site_label_1
_geom_angle_atom_site_label_2
_geom_angle_atom_site_label_3
_geom_angle
N1 C1 C2 114.02(15)
O2 C2 O1 125.76(17)
O2 C2 C1 127.49(18)
O1 C2 C1 106.73(16)
C4 C3 C8 121.17(17)
C4 C3 O1 114.41(16)
C8 C3 O1 124.39(17)
C3 C4 C5 119.73(18)
C4 C5 C6 120.30(18)
C5 C6 C7 119.30(17)
C5 C6 N2 117.03(17)
C7 C6 N2 123.64(17)
C8 C7 C6 120.51(18)
C3 C8 C7 118.93(18)
O3 C9 N2 123.06(18)
O3 C9 C10 122.19(18)
N2 C9 C10 114.75(18)
N1 C11 C12 105.00(15)
C11 C12 C13 106.26(16)
C14 C13 C12 105.58(16)
N1 C14 C13 104.68(15)
C1 N1 C15 111.18(14)
C1 N1 C11 112.66(14)
C15 N1 C11 111.20(14)
C1 N1 C14 109.03(14)
C15 N1 C14 109.44(14)
C11 N1 C14 102.98(14)
C9 N2 C6 127.83(17)
C2 O1 C3 121.45(15)

loop_
_geom_bond_atom_site_label_1
_geom_bond_atom_site_label_2
_geom_bond_distance
C1 N1 1.496(2)
C1 C2 1.507(3)
C2 O2 1.195(2)
C2 O1 1.349(2)
C3 C4 1.379(3)
C3 C8 1.381(3)
C3 O1 1.410(2)
C4 C5 1.381(3)
C5 C6 1.389(3)
C6 C7 1.392(3)
C6 N2 1.413(2)
C7 C8 1.391(3)
C9 O3 1.231(2)
C9 N2 1.353(2)
C9 C10 1.504(3)
C11 N1 1.510(2)
C11 C12 1.521(3)
C12 C13 1.538(3)
C13 C14 1.524(3)
C14 N1 1.523(2)
C15 N1 1.507(2)
